data_4022088
loop_
_publ_author_name
'Ireneusz Nowak'
'Morris J. Robins'

_publ_section_title
;
 Addition of Difluorocarbene to 4',5'-Unsaturated Nucleosides:
 Synthesis and Deoxygenation Reactions of
 Difluorospirocyclopropane Nucleosides
;
_journal_name_full 'Journal of Organic Chemistry'
_journal_page_first 8876
_journal_page_last 8883
_journal_paper_doi 10.1021/jo061606u
_journal_volume 71
_journal_year 2006
_chemical_absolute_configuration unk
_chemical_formula_sum 'C10 H11 F2 N3 O3'
_chemical_formula_weight 259.22
_chemical_name_systematic
;
  ?
;
_space_group_IT_number 4
_symmetry_cell_setting monoclinic
_symmetry_space_group_name_Hall 'P 2yb'
_symmetry_space_group_name_H-M 'P 1 21 1'
_atom_sites_solution_hydrogens geom
_atom_sites_solution_primary direct
_atom_sites_solution_secondary difmap
_audit_creation_method SHELXL-97
_cell_angle_alpha 90.00
_cell_angle_beta 100.109(8)
_cell_angle_gamma 90.00
_cell_formula_units_Z 4
_cell_length_a 5.3533(5)
_cell_length_b 17.484(2)
_cell_length_c 12.0785(12)
_cell_measurement_reflns_used 85
_cell_measurement_temperature 296(2)
_cell_measurement_theta_max 11.92
_cell_measurement_theta_min 4.59
_cell_volume 1113.0(2)
_computing_cell_refinement 'Bruker XSCANS'
_computing_data_collection 'Bruker XSCANS'
_computing_data_reduction 'Bruker SHELXTL'
_computing_molecular_graphics 'Bruker SHELXTL'
_computing_publication_material 'Bruker SHELXTL'
_computing_structure_refinement 'SHELXL-97 (Sheldrick, 1997)'
_computing_structure_solution 'SHELXS-97 (Sheldrick, 1990)'
_diffrn_ambient_temperature 296(2)
_diffrn_measured_fraction_theta_full 0.995
_diffrn_measured_fraction_theta_max 0.995
_diffrn_measurement_device_type 'Bruker P4'
_diffrn_measurement_method '2\q/\w scans'
_diffrn_radiation_monochromator graphite
_diffrn_radiation_source 'fine-focus sealed tube'
_diffrn_radiation_type MoK\a
_diffrn_radiation_wavelength 0.71073
_diffrn_reflns_av_R_equivalents 0.0271
_diffrn_reflns_av_sigmaI/netI 0.0398
_diffrn_reflns_limit_h_max 6
_diffrn_reflns_limit_h_min -1
_diffrn_reflns_limit_k_max 20
_diffrn_reflns_limit_k_min -1
_diffrn_reflns_limit_l_max 14
_diffrn_reflns_limit_l_min -14
_diffrn_reflns_number 2897
_diffrn_reflns_theta_full 25.00
_diffrn_reflns_theta_max 25.00
_diffrn_reflns_theta_min 2.33
_diffrn_standards_interval_count 97
_diffrn_standards_number 3
_exptl_absorpt_coefficient_mu 0.137
_exptl_absorpt_correction_T_max 0.9784
_exptl_absorpt_correction_T_min 0.9297
_exptl_absorpt_correction_type none
_exptl_crystal_colour COLORLESS
_exptl_crystal_density_diffrn 1.547
_exptl_crystal_density_method 'not measured'
_exptl_crystal_description BLOCK
_exptl_crystal_F_000 536
_exptl_crystal_size_max 0.54
_exptl_crystal_size_mid 0.42
_exptl_crystal_size_min 0.16
_refine_diff_density_max 0.290
_refine_diff_density_min -0.208
_refine_diff_density_rms 0.058
_refine_ls_abs_structure_details 'Flack H D (1983), Acta Cryst. A39, 876-881'
_refine_ls_abs_structure_Flack 0(10)
_refine_ls_extinction_method none
_refine_ls_goodness_of_fit_ref 1.139
_refine_ls_hydrogen_treatment constr
_refine_ls_matrix_type full
_refine_ls_number_parameters 327
_refine_ls_number_reflns 2028
_refine_ls_number_restraints 1
_refine_ls_restrained_S_all 1.139
_refine_ls_R_factor_all 0.0615
_refine_ls_R_factor_gt 0.0530
_refine_ls_shift/su_max 0.000
_refine_ls_shift/su_mean 0.000
_refine_ls_structure_factor_coef Fsqd
_refine_ls_weighting_details 'calc w=1/[\s^2^(Fo^2^)+(0.0721P)^2^+0.4468P] where P=(Fo^2^+2Fc^2^)/3'
_refine_ls_weighting_scheme calc
_refine_ls_wR_factor_gt 0.1319
_refine_ls_wR_factor_ref 0.1376
_reflns_number_gt 1793
_reflns_number_total 2028
_reflns_threshold_expression >2sigma(I)
_cod_data_source_file jo061606usi20060803_014126.cif
_cod_depositor_comments
;
The following automatic conversions were performed:
'_symmetry_cell_setting' value 'Monoclinic' changed to 'monoclinic'
according to '/home/saulius/struct/CIF-dictionaries/cif_core.dic'
dictionary named 'cif_core.dic' version 2.4.1 from 2010-06-29.

Automatic conversion script
Id: cif_fix_enum 1527 2010-12-29 10:47:43Z saulius 
;
_cod_original_sg_symbol_H-M 'P 21'
_cod_database_code 4022088

loop_
_symmetry_equiv_pos_as_xyz
'x, y, z'
'-x, y+1/2, -z'

loop_
_atom_site_label
_atom_site_type_symbol
_atom_site_fract_x
_atom_site_fract_y
_atom_site_fract_z
_atom_site_U_iso_or_equiv
_atom_site_adp_type
_atom_site_occupancy
_atom_site_symmetry_multiplicity
_atom_site_calc_flag
_atom_site_refinement_flags
C2 C 0.6010(9) 0.7303(3) 1.1181(4) 0.0349(10) Uani 1 1 d .
C4 C 0.7795(10) 0.6126(3) 1.0919(4) 0.0408(12) Uani 1 1 d .
C5 C 0.5794(11) 0.5948(3) 1.0012(5) 0.0487(14) Uani 1 1 d .
H5 H 0.5765 0.5485 0.9628 0.058 Uiso 1 1 calc R
C6 C 0.3970(10) 0.6464(3) 0.9732(4) 0.0420(12) Uani 1 1 d .
H6 H 0.2633 0.6359 0.9149 0.050 Uiso 1 1 calc R
C1' C 0.1994(8) 0.7717(3) 1.0013(4) 0.0336(10) Uani 1 1 d .
H1' H 0.1351 0.7853 1.0699 0.040 Uiso 1 1 calc R
C2' C 0.2837(9) 0.8440(3) 0.9476(5) 0.0393(11) Uani 1 1 d .
H2'1 H 0.4384 0.8349 0.9181 0.047 Uiso 1 1 calc R
H2'2 H 0.3128 0.8854 1.0018 0.047 Uiso 1 1 calc R
C3' C 0.0642(9) 0.8630(3) 0.8528(4) 0.0377(11) Uani 1 1 d .
H3' H 0.1208 0.8894 0.7900 0.045 Uiso 1 1 calc R
C4' C -0.0291(9) 0.7829(3) 0.8223(4) 0.0365(11) Uani 1 1 d .
C5' C -0.0019(12) 0.7455(3) 0.7160(5) 0.0495(14) Uani 1 1 d .
C6' C -0.2566(11) 0.7627(4) 0.7300(5) 0.0510(15) Uani 1 1 d .
H6'1 H -0.3644 0.7205 0.7439 0.061 Uiso 1 1 calc R
H6'2 H -0.3436 0.8043 0.6860 0.061 Uiso 1 1 calc R
F1 F 0.0749(8) 0.6717(2) 0.7148(3) 0.0652(10) Uani 1 1 d .
F2 F 0.1072(8) 0.7827(2) 0.6384(3) 0.0664(10) Uani 1 1 d .
N1 N 0.4027(8) 0.7140(2) 1.0281(3) 0.0341(9) Uani 1 1 d .
N3 N 0.7867(8) 0.6786(2) 1.1471(3) 0.0377(10) Uani 1 1 d .
N4 N 0.9648(11) 0.5632(3) 1.1200(5) 0.0644(17) Uani 1 1 d .
H4A H 1.0887 0.5738 1.1734 0.077 Uiso 1 1 calc R
H4B H 0.9623 0.5203 1.0849 0.077 Uiso 1 1 calc R
O2 O 0.5942(7) 0.7926(2) 1.1663(3) 0.0497(10) Uani 1 1 d .
O3' O -0.1191(6) 0.9053(2) 0.8976(3) 0.0442(9) Uani 1 1 d .
H3'1 H -0.2434 0.9124 0.8484 0.066 Uiso 1 1 calc R
O4' O -0.0018(6) 0.73937(19) 0.9210(3) 0.0371(8) Uani 1 1 d .
C12 C 0.4883(9) 0.0161(3) 0.6619(4) 0.0357(11) Uani 1 1 d .
C14 C 0.5805(12) 0.1444(3) 0.6344(5) 0.0501(13) Uani 1 1 d .
C15 C 0.3664(14) 0.1504(4) 0.5444(5) 0.0639(18) Uani 1 1 d .
H15 H 0.3223 0.1968 0.5085 0.077 Uiso 1 1 calc R
C16 C 0.2347(12) 0.0873(4) 0.5147(5) 0.0537(15) Uani 1 1 d .
H16 H 0.1002 0.0892 0.4545 0.064 Uiso 1 1 calc R
C11' C 0.1750(10) -0.0526(3) 0.5217(4) 0.0390(11) Uani 1 1 d .
H11' H 0.2277 -0.0940 0.5754 0.047 Uiso 1 1 calc R
C12' C -0.1139(9) -0.0523(3) 0.4921(4) 0.0406(12) Uani 1 1 d .
H12A H -0.1875 -0.0820 0.5461 0.049 Uiso 1 1 calc R
H12B H -0.1793 -0.0005 0.4907 0.049 Uiso 1 1 calc R
C13' C -0.1732(9) -0.0882(3) 0.3766(4) 0.0368(11) Uani 1 1 d .
H13' H -0.3249 -0.0654 0.3313 0.044 Uiso 1 1 calc R
C14' C 0.0588(8) -0.0692(3) 0.3302(4) 0.0374(11) Uani 1 1 d .
C15' C 0.0656(13) -0.0157(4) 0.2372(5) 0.0570(16) Uani 1 1 d .
C16' C 0.1113(11) -0.0976(4) 0.2166(4) 0.0494(14) Uani 1 1 d .
H16A H 0.2829 -0.1132 0.2119 0.059 Uiso 1 1 calc R
H16B H -0.0216 -0.1259 0.1688 0.059 Uiso 1 1 calc R
F11 F 0.2621(10) 0.0338(3) 0.2430(4) 0.0905(14) Uani 1 1 d .
F12 F -0.1466(9) 0.0181(3) 0.1856(3) 0.0863(14) Uani 1 1 d .
N11 N 0.2906(8) 0.0197(2) 0.5697(3) 0.0378(9) Uani 1 1 d .
N13 N 0.6301(8) 0.0794(3) 0.6895(4) 0.0425(11) Uani 1 1 d .
N14 N 0.7377(12) 0.2031(3) 0.6605(5) 0.0698(16) Uani 1 1 d .
H14A H 0.8689 0.1983 0.7125 0.084 Uiso 1 1 calc R
H14B H 0.7081 0.2459 0.6255 0.084 Uiso 1 1 calc R
O12 O 0.5306(7) -0.0449(2) 0.7137(3) 0.0483(10) Uani 1 1 d .
O13' O -0.2007(9) -0.1689(2) 0.3874(4) 0.0549(10) Uani 1 1 d .
H13A H -0.2568 -0.1873 0.3256 0.082 Uiso 1 1 calc R
O14' O 0.2645(6) -0.0690(3) 0.4199(3) 0.0501(10) Uani 1 1 d .

loop_
_atom_site_aniso_label
_atom_site_aniso_U_11
_atom_site_aniso_U_22
_atom_site_aniso_U_33
_atom_site_aniso_U_23
_atom_site_aniso_U_13
_atom_site_aniso_U_12
C2 0.038(3) 0.034(3) 0.030(2) -0.005(2) -0.0019(19) -0.003(2)
C4 0.040(3) 0.039(3) 0.040(3) 0.004(2) -0.002(2) 0.005(2)
C5 0.053(3) 0.036(3) 0.049(3) -0.013(3) -0.011(3) 0.008(3)
C6 0.046(3) 0.032(2) 0.042(3) -0.007(2) -0.009(2) 0.002(2)
C1' 0.030(2) 0.031(2) 0.036(2) -0.007(2) -0.0061(19) -0.001(2)
C2' 0.035(3) 0.028(2) 0.052(3) 0.001(2) -0.001(2) -0.002(2)
C3' 0.037(3) 0.036(3) 0.038(3) 0.001(2) 0.002(2) -0.004(2)
C4' 0.037(2) 0.033(3) 0.035(2) 0.001(2) -0.0057(19) -0.001(2)
C5' 0.062(4) 0.038(3) 0.043(3) 0.003(2) -0.007(3) -0.002(3)
C6' 0.047(3) 0.049(3) 0.047(3) 0.000(3) -0.019(2) -0.004(3)
F1 0.095(3) 0.0438(19) 0.0503(19) -0.0124(16) -0.0063(18) 0.0059(19)
F2 0.092(3) 0.067(2) 0.0388(16) 0.0065(18) 0.0083(17) 0.004(2)
N1 0.039(2) 0.027(2) 0.0321(19) -0.0018(17) -0.0043(16) -0.0007(17)
N3 0.040(2) 0.035(2) 0.034(2) 0.0008(18) -0.0055(18) 0.0029(19)
N4 0.063(3) 0.040(3) 0.077(4) -0.012(3) -0.022(3) 0.017(2)
O2 0.049(2) 0.040(2) 0.051(2) -0.0178(18) -0.0148(17) 0.0047(18)
O3' 0.0423(19) 0.0366(18) 0.049(2) 0.0025(18) -0.0047(15) 0.0056(17)
O4' 0.0376(18) 0.0325(17) 0.0364(17) 0.0040(15) -0.0073(14) -0.0071(14)
C12 0.028(2) 0.040(3) 0.036(2) -0.005(2) -0.0015(19) 0.002(2)
C14 0.058(3) 0.040(3) 0.049(3) -0.008(3) -0.001(3) -0.006(3)
C15 0.091(5) 0.039(3) 0.050(3) 0.004(3) -0.019(3) 0.001(3)
C16 0.068(4) 0.044(3) 0.039(3) 0.006(3) -0.016(3) 0.003(3)
C11' 0.050(3) 0.035(3) 0.028(2) -0.004(2) -0.003(2) 0.003(2)
C12' 0.037(2) 0.045(3) 0.041(3) -0.003(2) 0.007(2) -0.003(2)
C13' 0.030(2) 0.036(3) 0.041(3) -0.001(2) -0.004(2) 0.000(2)
C14' 0.029(2) 0.039(3) 0.041(3) -0.008(2) -0.003(2) 0.004(2)
C15' 0.061(4) 0.061(4) 0.052(3) 0.001(3) 0.016(3) 0.001(3)
C16' 0.045(3) 0.064(4) 0.039(3) -0.014(3) 0.006(2) 0.003(3)
F11 0.105(3) 0.074(3) 0.104(3) 0.003(3) 0.052(3) -0.024(3)
F12 0.112(3) 0.078(3) 0.064(2) 0.026(2) 0.005(2) 0.031(3)
N11 0.044(2) 0.034(2) 0.0306(19) 0.0007(18) -0.0068(17) 0.0012(19)
N13 0.039(2) 0.043(3) 0.041(2) -0.005(2) -0.0054(18) -0.004(2)
N14 0.090(4) 0.041(3) 0.073(4) -0.003(3) -0.003(3) -0.017(3)
O12 0.054(2) 0.041(2) 0.043(2) 0.0077(18) -0.0122(17) -0.0027(18)
O13' 0.066(3) 0.045(2) 0.051(2) -0.0052(19) 0.002(2) -0.0160(19)
O14' 0.0273(17) 0.077(3) 0.044(2) -0.016(2) -0.0013(14) 0.0027(18)

loop_
_atom_type_symbol
_atom_type_description
_atom_type_scat_dispersion_real
_atom_type_scat_dispersion_imag
_atom_type_scat_source
C C 0.0033 0.0000 'International Tables Vol C Tables 4.2.6.8 and 6.1.1.4'
H H 0.0000 0.0000 'International Tables Vol C Tables 4.2.6.8 and 6.1.1.4'
N N 0.0061 0.0000 'International Tables Vol C Tables 4.2.6.8 and 6.1.1.4'
O O 0.0106 0.0000 'International Tables Vol C Tables 4.2.6.8 and 6.1.1.4'
F F 0.0171 0.0000 'International Tables Vol C Tables 4.2.6.8 and 6.1.1.4'

loop_
_geom_angle_atom_site_label_1
_geom_angle_atom_site_label_2
_geom_angle_atom_site_label_3
_geom_angle
O2 C2 N3 123.4(4)
O2 C2 N1 117.5(4)
N3 C2 N1 119.2(4)
N4 C4 N3 119.1(5)
N4 C4 C5 119.1(5)
N3 C4 C5 121.8(5)
C6 C5 C4 117.8(5)
C6 C5 H5 121.1
C4 C5 H5 121.1
C5 C6 N1 121.1(5)
C5 C6 H6 119.5
N1 C6 H6 119.5
O4' C1' N1 108.4(4)
O4' C1' C2' 106.4(4)
N1 C1' C2' 113.4(4)
O4' C1' H1' 109.5
N1 C1' H1' 109.5
C2' C1' H1' 109.5
C1' C2' C3' 104.7(4)
C1' C2' H2'1 110.8
C3' C2' H2'1 110.8
C1' C2' H2'2 110.8
C3' C2' H2'2 110.8
H2'1 C2' H2'2 108.9
O3' C3' C4' 110.9(4)
O3' C3' C2' 108.8(4)
C4' C3' C2' 99.2(4)
O3' C3' H3' 112.4
C4' C3' H3' 112.4
C2' C3' H3' 112.4
O4' C4' C5' 119.4(4)
O4' C4' C3' 108.4(4)
C5' C4' C3' 123.1(5)
O4' C4' C6' 116.3(4)
C5' C4' C6' 56.9(4)
C3' C4' C6' 125.0(4)
F2 C5' F1 106.3(5)
F2 C5' C6' 121.0(5)
F1 C5' C6' 119.8(5)
F2 C5' C4' 120.8(5)
F1 C5' C4' 120.6(5)
C6' C5' C4' 64.0(4)
C5' C6' C4' 59.1(4)
C5' C6' H6'1 117.9
C4' C6' H6'1 117.9
C5' C6' H6'2 117.9
C4' C6' H6'2 117.9
H6'1 C6' H6'2 115.0
C6 N1 C2 120.3(4)
C6 N1 C1' 122.5(4)
C2 N1 C1' 117.2(4)
C4 N3 C2 119.9(4)
C4 N4 H4A 120.0
C4 N4 H4B 120.0
H4A N4 H4B 120.0
C3' O3' H3'1 109.5
C4' O4' C1' 108.4(4)
O12 C12 N13 122.5(4)
O12 C12 N11 119.1(5)
N13 C12 N11 118.3(5)
N13 C14 N14 118.8(5)
N13 C14 C15 120.5(5)
N14 C14 C15 120.6(6)
C16 C15 C14 117.3(6)
C16 C15 H15 121.3
C14 C15 H15 121.3
C15 C16 N11 122.0(5)
C15 C16 H16 119.0
N11 C16 H16 119.0
O14' C11' N11 109.2(4)
O14' C11' C12' 106.2(4)
N11 C11' C12' 115.2(4)
O14' C11' H11' 108.7
N11 C11' H11' 108.7
C12' C11' H11' 108.7
C13' C12' C11' 104.8(4)
C13' C12' H12A 110.8
C11' C12' H12A 110.8
C13' C12' H12B 110.8
C11' C12' H12B 110.8
H12A C12' H12B 108.9
O13' C13' C14' 111.1(4)
O13' C13' C12' 109.5(4)
C14' C13' C12' 101.6(4)
O13' C13' H13' 111.4
C14' C13' H13' 111.4
C12' C13' H13' 111.4
O14' C14' C15' 117.9(5)
O14' C14' C13' 107.8(4)
C15' C14' C13' 124.4(4)
O14' C14' C16' 116.8(4)
C15' C14' C16' 59.1(4)
C13' C14' C16' 124.2(4)
F12 C15' F11 109.4(6)
F12 C15' C14' 120.4(5)
F11 C15' C14' 119.4(6)
F12 C15' C16' 120.1(6)
F11 C15' C16' 118.5(6)
C14' C15' C16' 62.6(4)
C15' C16' C14' 58.3(4)
C15' C16' H16A 117.9
C14' C16' H16A 117.9
C15' C16' H16B 117.9
C14' C16' H16B 117.9
H16A C16' H16B 115.1
C16 N11 C12 119.8(4)
C16 N11 C11' 120.6(4)
C12 N11 C11' 118.7(4)
C14 N13 C12 121.8(4)
C14 N14 H14A 120.0
C14 N14 H14B 120.0
H14A N14 H14B 120.0
C13' O13' H13A 109.5
C14' O14' C11' 109.2(3)

loop_
_geom_bond_atom_site_label_1
_geom_bond_atom_site_label_2
_geom_bond_distance
C2 O2 1.238(6)
C2 N3 1.344(6)
C2 N1 1.409(6)
C4 N4 1.314(7)
C4 N3 1.330(7)
C4 C5 1.426(7)
C5 C6 1.330(7)
C5 H5 0.9300
C6 N1 1.353(7)
C6 H6 0.9300
C1' O4' 1.433(5)
C1' N1 1.478(6)
C1' C2' 1.524(7)
C1' H1' 0.9800
C2' C3' 1.526(7)
C2' H2'1 0.9700
C2' H2'2 0.9700
C3' O3' 1.410(6)
C3' C4' 1.511(7)
C3' H3' 0.9800
C4' O4' 1.401(6)
C4' C5' 1.470(8)
C4' C6' 1.541(7)
C5' F2 1.354(7)
C5' F1 1.356(7)
C5' C6' 1.435(9)
C6' H6'1 0.9700
C6' H6'2 0.9700
N4 H4A 0.8600
N4 H4B 0.8600
O3' H3'1 0.8200
C12 O12 1.238(7)
C12 N13 1.351(7)
C12 N11 1.397(6)
C14 N13 1.320(8)
C14 N14 1.329(8)
C14 C15 1.439(9)
C15 C16 1.325(9)
C15 H15 0.9300
C16 N11 1.364(7)
C16 H16 0.9300
C11' O14' 1.426(6)
C11' N11 1.479(7)
C11' C12' 1.525(7)
C11' H11' 0.9800
C12' C13' 1.512(7)
C12' H12A 0.9700
C12' H12B 0.9700
C13' O13' 1.427(7)
C13' C14' 1.486(7)
C13' H13' 0.9800
C14' O14' 1.402(6)
C14' C15' 1.468(8)
C14' C16' 1.531(7)
C15' F12 1.334(8)
C15' F11 1.354(8)
C15' C16' 1.481(10)
C16' H16A 0.9700
C16' H16B 0.9700
N14 H14A 0.8600
N14 H14B 0.8600
O13' H13A 0.8200

loop_
_geom_hbond_atom_site_label_D
_geom_hbond_atom_site_label_H
_geom_hbond_atom_site_label_A
_geom_hbond_distance_DH
_geom_hbond_distance_HA
_geom_hbond_distance_DA
_geom_hbond_angle_DHA
_geom_hbond_site_symmetry_A
N4 H4A N13 0.86 2.04 2.886(7) 169.5 2_757
N4 H4B O3' 0.86 2.18 2.900(6) 141.8 2_647
N14 H14A N3 0.86 2.30 3.161(7) 176.8 2_747
O3' H3'1 O12 0.82 1.99 2.783(5) 161.3 1_465
O13' H13A O2 0.82 1.98 2.785(5) 167.0 1_444

loop_
_cod_related_entry_id
_cod_related_entry_database
_cod_related_entry_code
1 ChemSpider 10163818
